data_7030772
loop_
_publ_author_name
'Jozwiuk, Anna'
'Ingram, Audrey L.'
'Powell, Douglas R.'
'Moubaraki, Boujemaa'
'Chilton, Nicholas F.'
'Murray, Keith S.'
'Houser, Robert P.'

_publ_section_title
;
 Redox and acid-base properties of asymmetric non-heme (hydr)oxo-bridged
 diiron complexes.
;
_journal_issue 25
_journal_name_full 'Dalton transactions (Cambridge, England : 2003)'
_journal_page_first 9740
_journal_page_last 9753
_journal_paper_doi 10.1039/c4dt00047a
_journal_volume 43
_journal_year 2014
_chemical_formula_moiety 'C46 H47 Fe2 N10 O13, Cl O4, C2 H3 N, H2 O, C H2 Cl2'
_chemical_formula_sum 'C49 H54 Cl3 Fe2 N11 O18'
_chemical_formula_weight 1303.08
_space_group_crystal_system monoclinic
_space_group_IT_number 14
_space_group_name_Hall '-P 2yn'
_space_group_name_H-M_alt 'P 1 21/n 1'
_symmetry_space_group_name_Hall '-P 2yn'
_symmetry_space_group_name_H-M 'P 1 21/n 1'
_atom_sites_solution_hydrogens mixed
_atom_sites_solution_primary direct
_atom_sites_solution_secondary difmap
_audit_creation_method SHELXL-2013
_cell_angle_alpha 90
_cell_angle_beta 95.204(2)
_cell_angle_gamma 90
_cell_formula_units_Z 4
_cell_length_a 11.9637(6)
_cell_length_b 20.2286(11)
_cell_length_c 22.2512(12)
_cell_measurement_reflns_used 12252
_cell_measurement_temperature 100(2)
_cell_measurement_theta_max 28.19
_cell_measurement_theta_min 2.25
_cell_volume 5362.8(5)
_computing_cell_refinement 'SAINT (Bruker, 2007)'
_computing_data_collection 'SMART (Bruker, 2007)'
_computing_data_reduction 'SAINT (Bruker, 2007)'
_computing_molecular_graphics 'Bruker SHELXTL'
_computing_publication_material 'SHELXL-2013 (Sheldrick, 2013)'
_computing_structure_refinement 'SHELXL-2013 (Sheldrick, 2013)'
_computing_structure_solution 'SHELXL-2013 (Sheldrick, 2013)'
_diffrn_ambient_temperature 100(2)
_diffrn_measured_fraction_theta_full 1.000
_diffrn_measured_fraction_theta_max 0.998
_diffrn_measurement_device_type 'CCD Bruker APEX'
_diffrn_measurement_method '\f and \w scans'
_diffrn_radiation_type MoK\a
_diffrn_radiation_wavelength 0.71073
_diffrn_reflns_av_R_equivalents 0.0600
_diffrn_reflns_av_unetI/netI 0.0463
_diffrn_reflns_Laue_measured_fraction_full 1.000
_diffrn_reflns_Laue_measured_fraction_max 0.998
_diffrn_reflns_limit_h_max 15
_diffrn_reflns_limit_h_min -15
_diffrn_reflns_limit_k_max 26
_diffrn_reflns_limit_k_min -26
_diffrn_reflns_limit_l_max 29
_diffrn_reflns_limit_l_min -29
_diffrn_reflns_number 81430
_diffrn_reflns_point_group_measured_fraction_full 1.000
_diffrn_reflns_point_group_measured_fraction_max 0.998
_diffrn_reflns_theta_full 25.242
_diffrn_reflns_theta_max 28.338
_diffrn_reflns_theta_min 1.838
_exptl_absorpt_coefficient_mu 0.777
_exptl_absorpt_correction_T_max 0.913
_exptl_absorpt_correction_T_min 0.697
_exptl_absorpt_correction_type multi-scan
_exptl_absorpt_process_details 'SADABS (Bruker, 2002)'
_exptl_crystal_colour red
_exptl_crystal_density_diffrn 1.614
_exptl_crystal_description plate
_exptl_crystal_F_000 2688
_exptl_crystal_size_max 0.500
_exptl_crystal_size_mid 0.500
_exptl_crystal_size_min 0.120
_platon_squeeze_details
;
(C H2 Cl2)
;
_refine_diff_density_max 0.704
_refine_diff_density_min -0.630
_refine_diff_density_rms 0.074
_refine_ls_extinction_method none
_refine_ls_goodness_of_fit_ref 1.004
_refine_ls_hydrogen_treatment mixed
_refine_ls_matrix_type full
_refine_ls_number_parameters 851
_refine_ls_number_reflns 13342
_refine_ls_number_restraints 545
_refine_ls_restrained_S_all 0.997
_refine_ls_R_factor_all 0.0647
_refine_ls_R_factor_gt 0.0484
_refine_ls_shift/su_max 0.006
_refine_ls_shift/su_mean 0.000
_refine_ls_structure_factor_coef Fsqd
_refine_ls_weighting_details 'w=1/[\s^2^(Fo^2^)+(0.0580P)^2^+4.0000P] where P=(Fo^2^+2Fc^2^)/3'
_refine_ls_weighting_scheme calc
_refine_ls_wR_factor_gt 0.1118
_refine_ls_wR_factor_ref 0.1184
_reflns_Friedel_coverage 0.000
_reflns_number_gt 10550
_reflns_number_total 13342
_reflns_threshold_expression 'I > 2\s(I)'
_cod_data_source_file c4dt00047a2.cif
_cod_data_source_block compound_[(FeLNO2)2(mu-OH)]ClO4_
_cod_depositor_comments
;Adding full bibliography for 7030772--7030775.cif.

The following automatic conversions were performed:

data name '_iucr_refine_instruction_details' was replaced with
'_iucr_refine_instructions_details' as specified in the replacement
file 'data/replacement-values/replacement_tags.lst'.

Automatic conversion script
Id: cif_correct_tags 9268 2022-04-12 08:56:07Z antanas 
;
_cod_database_code 7030772
_shelx_space_group_comment
; 
The symmetry employed for this shelxl refinement is uniquely defined 
by the following loop, which should always be used as a source of 
symmetry information in preference to the above space-group names. 
They are only intended as comments. 
;
_shelx_estimated_absorpt_t_min 0.697
_shelx_estimated_absorpt_t_max 0.913
_shelxl_version_number 2013-3

loop_
_space_group_symop_operation_xyz
'x, y, z'
'-x+1/2, y+1/2, -z+1/2'
'-x, -y, -z'
'x-1/2, -y-1/2, z-1/2'

loop_
_atom_site_label
_atom_site_type_symbol
_atom_site_fract_x
_atom_site_fract_y
_atom_site_fract_z
_atom_site_U_iso_or_equiv
_atom_site_adp_type
_atom_site_occupancy
_atom_site_site_symmetry_order
_atom_site_calc_flag
_atom_site_refinement_flags_posn
_atom_site_refinement_flags_adp
_atom_site_refinement_flags_occupancy
_atom_site_disorder_assembly
_atom_site_disorder_group
Fe1 Fe 0.27535(3) 0.21822(2) 0.59155(2) 0.01519(8) Uani 1 1 d . . . . .
Fe2 Fe 0.11796(2) 0.35107(2) 0.50353(2) 0.01361(7) Uani 1 1 d . . . . .
O1 O 0.17006(13) 0.29164(8) 0.57244(7) 0.0167(3) Uani 1 1 d . . . . .
H1 H 0.155(2) 0.3087(14) 0.5989(13) 0.020 Uiso 1 1 d . U . . .
O1A O 0.22266(13) 0.16967(8) 0.51975(7) 0.0201(3) Uani 1 1 d . . . . .
C2A C 0.22694(19) 0.10428(11) 0.51230(10) 0.0191(5) Uani 1 1 d . . . . .
C3A C 0.1344(2) 0.07039(12) 0.48360(11) 0.0231(5) Uani 1 1 d . . . . .
H3A H 0.0689 0.0943 0.4695 0.028 Uiso 1 1 calc R U . . .
C4A C 0.1374(2) 0.00281(12) 0.47566(11) 0.0242(5) Uani 1 1 d . . . . .
H4A H 0.0749 -0.0198 0.4559 0.029 Uiso 1 1 calc R U . . .
C5A C 0.2332(2) -0.03152(12) 0.49689(11) 0.0229(5) Uani 1 1 d . . . . .
C6A C 0.3261(2) 0.00037(11) 0.52519(11) 0.0210(5) Uani 1 1 d . . . . .
H6A H 0.3910 -0.0242 0.5391 0.025 Uiso 1 1 calc R U . . .
C7A C 0.32391(19) 0.06811(11) 0.53316(10) 0.0185(4) Uani 1 1 d . . . . .
N8A N 0.23699(19) -0.10315(10) 0.49108(10) 0.0271(5) Uani 1 1 d . . . . .
O9A O 0.15361(16) -0.13143(9) 0.46718(9) 0.0336(4) Uani 1 1 d . . . . .
O10A O 0.32302(17) -0.13254(9) 0.51078(10) 0.0395(5) Uani 1 1 d . . . . .
C11A C 0.42459(19) 0.10327(11) 0.56279(10) 0.0192(5) Uani 1 1 d . . . . .
H11A H 0.4839 0.0705 0.5749 0.023 Uiso 1 1 calc R U . . .
H11B H 0.4543 0.1340 0.5335 0.023 Uiso 1 1 calc R U . . .
N12A N 0.39681(15) 0.14104(9) 0.61686(8) 0.0167(4) Uani 1 1 d . . . . .
H12A H 0.4674 0.1652 0.6306 0.020 Uiso 1 1 calc R U . . .
C13A C 0.37480(19) 0.09843(11) 0.66829(10) 0.0195(5) Uani 1 1 d . . . . .
H13A H 0.4467 0.0796 0.6861 0.023 Uiso 1 1 calc R U . . .
H13B H 0.3260 0.0613 0.6534 0.023 Uiso 1 1 calc R U . . .
C14A C 0.31797(19) 0.13588(11) 0.71767(10) 0.0181(4) Uani 1 1 d . . . . .
C15A C 0.19224(19) 0.13940(11) 0.69972(10) 0.0182(4) Uani 1 1 d . . . . .
N16A N 0.16002(16) 0.16696(9) 0.64542(9) 0.0191(4) Uani 1 1 d . . . . .
C17A C 0.0512(2) 0.16903(13) 0.62655(12) 0.0262(5) Uani 1 1 d . . . . .
H17A H 0.0296 0.1883 0.5883 0.031 Uiso 1 1 calc R U . . .
C18A C -0.0319(2) 0.14476(14) 0.65954(12) 0.0309(6) Uani 1 1 d . . . . .
H18A H -0.1088 0.1474 0.6446 0.037 Uiso 1 1 calc R U . . .
C19A C 0.0001(2) 0.11656(14) 0.71492(12) 0.0303(6) Uani 1 1 d . . . . .
H19A H -0.0544 0.0993 0.7392 0.036 Uiso 1 1 calc R U . . .
C20A C 0.1130(2) 0.11382(13) 0.73450(11) 0.0267(5) Uani 1 1 d . . . . .
H20A H 0.1362 0.0941 0.7723 0.032 Uiso 1 1 calc R U . . .
C21A C 0.3441(2) 0.09722(12) 0.77651(10) 0.0223(5) Uani 1 1 d . . . . .
H21A H 0.3182 0.0515 0.7708 0.033 Uiso 1 1 d R U . . .
H21B H 0.3054 0.1179 0.8087 0.033 Uiso 1 1 d R U . . .
H21C H 0.4252 0.0976 0.7877 0.033 Uiso 1 1 d R U . . .
C22A C 0.36859(19) 0.20548(11) 0.72772(10) 0.0178(4) Uani 1 1 d . . . . .
H22A H 0.3514 0.2216 0.7679 0.021 Uiso 1 1 calc R U . . .
H22B H 0.4512 0.2022 0.7282 0.021 Uiso 1 1 calc R U . . .
N23A N 0.32734(15) 0.25493(9) 0.68150(8) 0.0159(4) Uani 1 1 d . . . . .
H23A H 0.2572 0.2730 0.6964 0.019 Uiso 1 1 calc R U . . .
C24A C 0.40338(19) 0.31311(11) 0.67979(11) 0.0193(5) Uani 1 1 d . . . . .
H24A H 0.4234 0.3287 0.7216 0.023 Uiso 1 1 calc R U . . .
H24B H 0.3627 0.3493 0.6573 0.023 Uiso 1 1 calc R U . . .
C25A C 0.50889(19) 0.29861(11) 0.65091(11) 0.0197(5) Uani 1 1 d . . . . .
C26A C 0.61318(19) 0.31244(12) 0.68056(11) 0.0223(5) Uani 1 1 d . . . . .
H26A H 0.6187 0.3288 0.7207 0.027 Uiso 1 1 calc R U . . .
C27A C 0.70928(19) 0.30241(13) 0.65157(12) 0.0262(5) Uani 1 1 d . . . . .
C28A C 0.7051(2) 0.27798(13) 0.59318(12) 0.0280(6) Uani 1 1 d . . . . .
H28A H 0.7722 0.2706 0.5744 0.034 Uiso 1 1 calc R U . . .
C29A C 0.6018(2) 0.26466(12) 0.56293(12) 0.0237(5) Uani 1 1 d . . . . .
H29A H 0.5978 0.2481 0.5228 0.028 Uiso 1 1 calc R U . . .
C30A C 0.50263(18) 0.27518(11) 0.59051(10) 0.0179(4) Uani 1 1 d . . . . .
N31A N 0.81735(18) 0.31942(12) 0.68287(11) 0.0337(5) Uani 1 1 d . . . . .
O32A O 0.81993(17) 0.34521(11) 0.73316(10) 0.0408(5) Uani 1 1 d . . . . .
O33A O 0.90271(16) 0.30806(13) 0.65715(11) 0.0503(6) Uani 1 1 d . . . . .
O34A O 0.40326(13) 0.26314(8) 0.56085(7) 0.0186(3) Uani 1 1 d . . . . .
O1B O -0.03444(12) 0.36291(8) 0.52095(7) 0.0187(3) Uani 1 1 d . . . . .
C2B C -0.12437(18) 0.35023(11) 0.48392(10) 0.0191(5) Uani 1 1 d . . . . .
C3B C -0.21414(19) 0.39547(12) 0.47987(11) 0.0213(5) Uani 1 1 d . . . . .
H3B H -0.2102 0.4339 0.5045 0.026 Uiso 1 1 calc R U . . .
C4B C -0.30746(19) 0.38427(12) 0.44053(11) 0.0235(5) Uani 1 1 d . . . . .
H4B H -0.3677 0.4150 0.4372 0.028 Uiso 1 1 calc R U . . .
C5B C -0.31224(19) 0.32754(13) 0.40590(12) 0.0246(5) Uani 1 1 d . . . . .
C6B C -0.22652(19) 0.28062(12) 0.41009(11) 0.0230(5) Uani 1 1 d . . . . .
H6B H -0.2330 0.2416 0.3863 0.028 Uiso 1 1 calc R U . . .
C7B C -0.13188(19) 0.29163(11) 0.44938(11) 0.0193(5) Uani 1 1 d . . . . .
N8B N -0.40862(18) 0.31782(12) 0.36230(11) 0.0313(5) Uani 1 1 d . . . . .
O9B O -0.48442(14) 0.35934(11) 0.35924(9) 0.0359(5) Uani 1 1 d . . . . .
O10B O -0.40994(19) 0.26966(11) 0.32902(12) 0.0558(7) Uani 1 1 d . . . . .
C11B C -0.04149(18) 0.24006(11) 0.45975(11) 0.0198(5) Uani 1 1 d . . . . .
H11C H -0.0400 0.2240 0.5018 0.024 Uiso 1 1 calc R U . . .
H11D H -0.0604 0.2021 0.4327 0.024 Uiso 1 1 calc R U . . .
N12B N 0.07253(15) 0.26468(9) 0.44897(8) 0.0167(4) Uani 1 1 d . . . . .
H12B H 0.1256 0.2292 0.4646 0.020 Uiso 1 1 calc R U . . .
C13B C 0.08518(19) 0.26879(11) 0.38346(10) 0.0189(5) Uani 1 1 d . . . . .
H13C H 0.0132 0.2838 0.3624 0.023 Uiso 1 1 calc R U . . .
H13D H 0.1009 0.2240 0.3684 0.023 Uiso 1 1 calc R U . . .
C14B C 0.17940(18) 0.31602(11) 0.36717(10) 0.0176(4) Uani 1 1 d . . . . .
C15B C 0.13542(17) 0.38676(11) 0.36794(10) 0.0166(4) Uani 1 1 d . . . . .
N16B N 0.08483(15) 0.40414(9) 0.41752(8) 0.0160(4) Uani 1 1 d . . . . .
C17B C 0.03781(18) 0.46416(11) 0.41998(10) 0.0181(4) Uani 1 1 d . . . . .
H17B H -0.0001 0.4751 0.4544 0.022 Uiso 1 1 calc R U . . .
C18B C 0.04185(18) 0.51075(11) 0.37499(10) 0.0192(5) Uani 1 1 d . . . . .
H18B H 0.0071 0.5527 0.3779 0.023 Uiso 1 1 calc R U . . .
C19B C 0.09842(19) 0.49425(12) 0.32540(11) 0.0226(5) Uani 1 1 d . . . . .
H19B H 0.1063 0.5258 0.2944 0.027 Uiso 1 1 calc R U . . .
C20B C 0.14339(19) 0.43152(12) 0.32133(10) 0.0206(5) Uani 1 1 d . . . . .
H20B H 0.1796 0.4192 0.2867 0.025 Uiso 1 1 calc R U . . .
C21B C 0.2127(2) 0.29583(12) 0.30488(11) 0.0235(5) Uani 1 1 d . . . . .
H21D H 0.2713 0.3257 0.2929 0.035 Uiso 1 1 d R U . . .
H21E H 0.1469 0.2985 0.2753 0.035 Uiso 1 1 d R U . . .
H21F H 0.2412 0.2504 0.3066 0.035 Uiso 1 1 d R U . . .
C22B C 0.28520(18) 0.30729(11) 0.41176(10) 0.0174(4) Uani 1 1 d . . . . .
H22C H 0.2962 0.2595 0.4199 0.021 Uiso 1 1 calc R U . . .
H22D H 0.3511 0.3232 0.3920 0.021 Uiso 1 1 calc R U . . .
N23B N 0.28262(15) 0.34198(9) 0.47006(8) 0.0151(4) Uani 1 1 d . . . . .
H23B H 0.3278 0.3140 0.5003 0.018 Uiso 1 1 calc R U . . .
C24B C 0.34135(18) 0.40733(11) 0.47071(10) 0.0165(4) Uani 1 1 d . . . . .
H24C H 0.2949 0.4395 0.4460 0.020 Uiso 1 1 calc R U . . .
H24D H 0.4138 0.4025 0.4529 0.020 Uiso 1 1 calc R U . . .
C25B C 0.36180(18) 0.43238(10) 0.53429(10) 0.0155(4) Uani 1 1 d . . . . .
C26B C 0.46999(19) 0.44287(11) 0.56032(10) 0.0174(4) Uani 1 1 d . . . . .
H26B H 0.5326 0.4346 0.5380 0.021 Uiso 1 1 calc R U . . .
C27B C 0.48580(19) 0.46563(11) 0.61937(10) 0.0187(5) Uani 1 1 d . . . . .
C28B C 0.3967(2) 0.47774(11) 0.65363(10) 0.0198(5) Uani 1 1 d . . . . .
H28B H 0.4096 0.4929 0.6941 0.024 Uiso 1 1 calc R U . . .
C29B C 0.28900(19) 0.46726(10) 0.62776(10) 0.0181(4) Uani 1 1 d . . . . .
H29B H 0.2272 0.4760 0.6505 0.022 Uiso 1 1 calc R U . . .
C30B C 0.26936(18) 0.44391(10) 0.56826(10) 0.0165(4) Uani 1 1 d . . . . .
N31B N 0.60022(17) 0.47353(10) 0.64653(9) 0.0240(4) Uani 1 1 d . . . . .
O32B O 0.67728(14) 0.45653(9) 0.61715(8) 0.0272(4) Uani 1 1 d . . . . .
O33B O 0.61457(16) 0.49609(11) 0.69802(8) 0.0370(5) Uani 1 1 d . . . . .
O34B O 0.16579(12) 0.43161(7) 0.54480(7) 0.0166(3) Uani 1 1 d . . . . .
Cl1C Cl 0.8467(3) 0.09640(16) 0.32525(12) 0.0335(3) Uani 0.406(4) 1 d D U P A 1
O1C O 0.9621(4) 0.1118(4) 0.3190(4) 0.074(3) Uani 0.406(4) 1 d D U P A 1
O2C O 0.8295(7) 0.0940(3) 0.38785(18) 0.065(2) Uani 0.406(4) 1 d D U P A 1
O3C O 0.7763(4) 0.1468(2) 0.2967(2) 0.0451(13) Uani 0.406(4) 1 d D U P A 1
O4C O 0.8210(5) 0.0337(2) 0.2981(3) 0.0586(16) Uani 0.406(4) 1 d D U P A 1
Cl1' Cl 0.8397(3) 0.08626(17) 0.31696(15) 0.0335(3) Uani 0.349(4) 1 d D U P B 2
O1C' O 0.9490(4) 0.0681(3) 0.3014(3) 0.0524(18) Uani 0.349(4) 1 d D U P B 2
O2C' O 0.8178(6) 0.0548(4) 0.3721(2) 0.073(2) Uani 0.349(4) 1 d D U P B 2
O3C' O 0.8340(6) 0.1564(2) 0.3233(3) 0.0546(18) Uani 0.349(4) 1 d D U P B 2
O4C' O 0.7576(5) 0.0653(3) 0.2696(2) 0.0400(17) Uani 0.349(4) 1 d D U P B 2
Cl1" Cl 0.8561(4) 0.0817(2) 0.33334(19) 0.0335(3) Uani 0.244(4) 1 d D U P C 3
O1C" O 0.9551(6) 0.1184(5) 0.3241(5) 0.079(4) Uani 0.244(4) 1 d D U P C 3
O2C" O 0.8862(8) 0.0174(3) 0.3561(4) 0.074(3) Uani 0.244(4) 1 d D U P C 3
O3C" O 0.7939(8) 0.1157(4) 0.3757(3) 0.057(3) Uani 0.244(4) 1 d D U P C 3
O4C" O 0.7874(8) 0.0755(6) 0.2774(3) 0.061(3) Uani 0.244(4) 1 d D U P C 3
O1E O 0.12983(15) 0.33907(9) 0.69020(9) 0.0311(4) Uani 1 1 d . . . . .
H1E1 H 0.0548 0.3325 0.6946 0.037 Uiso 1 1 d R U . . .
H1E2 H 0.1390 0.3733 0.7160 0.037 Uiso 1 1 d R U . . .
N1F N 0.1737(3) 0.4107(2) 0.1618(3) 0.0533(8) Uani 0.798(4) 1 d D U P D 1
C2F C 0.2236(4) 0.4603(3) 0.1644(5) 0.0494(8) Uani 0.798(4) 1 d D U P D 1
C3F C 0.2821(4) 0.5207(2) 0.1684(4) 0.0500(9) Uani 0.798(4) 1 d D U P D 1
H3F1 H 0.3628 0.5120 0.1690 0.075 Uiso 0.798(4) 1 d R U P D 1
H3F2 H 0.2668 0.5436 0.2056 0.075 Uiso 0.798(4) 1 d R U P D 1
H3F3 H 0.2579 0.5484 0.1336 0.075 Uiso 0.798(4) 1 d R U P D 1
N1F' N 0.1270(17) 0.3489(6) 0.1595(11) 0.050(3) Uani 0.108(4) 1 d D U P E 2
C2F' C 0.149(2) 0.4050(6) 0.163(3) 0.0533(8) Uani 0.108(4) 1 d D U P E 2
C3F' C 0.197(2) 0.4689(6) 0.166(2) 0.0494(8) Uani 0.108(4) 1 d D U P E 2
H3F4 H 0.1567 0.4962 0.1933 0.074 Uiso 0.108(4) 1 d R U P E 2
H3F5 H 0.1893 0.4883 0.1255 0.074 Uiso 0.108(4) 1 d R U P E 2
H3F6 H 0.2767 0.4670 0.1808 0.074 Uiso 0.108(4) 1 d R U P E 2
N1F" N 0.3121(17) 0.5772(7) 0.1707(12) 0.053(3) Uani 0.094(4) 1 d D U P F 3
C2F" C 0.264(2) 0.5269(7) 0.169(3) 0.0496(17) Uani 0.094(4) 1 d D U P F 3
C3F" C 0.222(3) 0.4618(7) 0.165(4) 0.0501(18) Uani 0.094(4) 1 d D U P F 3
H3F7 H 0.1399 0.4676 0.1609 0.075 Uiso 0.094(4) 1 d R U P F 3
H3F8 H 0.2435 0.4373 0.2026 0.075 Uiso 0.094(4) 1 d R U P F 3
H3F9 H 0.2450 0.4372 0.1307 0.075 Uiso 0.094(4) 1 d R U P F 3

loop_
_atom_site_aniso_label
_atom_site_aniso_U_11
_atom_site_aniso_U_22
_atom_site_aniso_U_33
_atom_site_aniso_U_23
_atom_site_aniso_U_13
_atom_site_aniso_U_12
Fe1 0.01770(15) 0.01264(15) 0.01511(16) 0.00146(12) 0.00086(12) -0.00084(11)
Fe2 0.01425(14) 0.01292(15) 0.01377(15) -0.00020(12) 0.00186(11) 0.00010(11)
O1 0.0203(8) 0.0155(8) 0.0143(8) 0.0001(6) 0.0025(6) 0.0019(6)
O1A 0.0243(8) 0.0171(8) 0.0182(8) -0.0010(6) -0.0018(6) 0.0001(6)
C2A 0.0253(11) 0.0165(11) 0.0162(11) -0.0013(8) 0.0054(9) -0.0030(9)
C3A 0.0215(11) 0.0282(13) 0.0198(12) -0.0019(10) 0.0026(9) -0.0013(10)
C4A 0.0251(11) 0.0283(13) 0.0196(12) -0.0041(10) 0.0048(9) -0.0091(10)
C5A 0.0289(12) 0.0193(11) 0.0216(12) -0.0035(9) 0.0086(10) -0.0058(9)
C6A 0.0233(11) 0.0198(11) 0.0204(11) -0.0019(9) 0.0048(9) -0.0012(9)
C7A 0.0227(11) 0.0191(11) 0.0144(11) -0.0020(8) 0.0057(9) -0.0025(9)
N8A 0.0344(12) 0.0221(11) 0.0258(11) -0.0032(9) 0.0088(9) -0.0079(9)
O9A 0.0431(11) 0.0241(9) 0.0332(10) -0.0042(8) 0.0014(9) -0.0163(8)
O10A 0.0400(11) 0.0212(9) 0.0570(14) -0.0074(9) 0.0034(10) 0.0024(8)
C11A 0.0215(11) 0.0165(11) 0.0198(11) -0.0012(9) 0.0036(9) -0.0002(8)
N12A 0.0203(9) 0.0122(9) 0.0178(9) 0.0005(7) 0.0026(7) -0.0003(7)
C13A 0.0229(11) 0.0153(11) 0.0205(11) 0.0036(9) 0.0031(9) 0.0024(9)
C14A 0.0204(10) 0.0170(11) 0.0170(11) 0.0014(8) 0.0035(8) 0.0008(8)
C15A 0.0219(11) 0.0148(10) 0.0180(11) 0.0011(8) 0.0016(9) -0.0024(8)
N16A 0.0210(9) 0.0168(9) 0.0192(10) 0.0033(7) 0.0003(8) -0.0035(7)
C17A 0.0253(12) 0.0303(13) 0.0223(12) 0.0063(10) -0.0010(10) -0.0053(10)
C18A 0.0205(12) 0.0429(16) 0.0287(14) 0.0033(12) -0.0013(10) -0.0075(11)
C19A 0.0246(12) 0.0415(15) 0.0256(13) 0.0036(11) 0.0070(10) -0.0097(11)
C20A 0.0299(13) 0.0303(13) 0.0200(12) 0.0054(10) 0.0035(10) -0.0034(10)
C21A 0.0251(11) 0.0238(12) 0.0180(11) 0.0061(9) 0.0017(9) 0.0033(9)
C22A 0.0204(10) 0.0176(11) 0.0147(11) 0.0017(8) -0.0014(8) 0.0007(8)
N23A 0.0161(8) 0.0136(9) 0.0178(9) 0.0018(7) 0.0002(7) 0.0000(7)
C24A 0.0216(11) 0.0142(10) 0.0220(12) 0.0011(9) 0.0019(9) -0.0001(8)
C25A 0.0224(11) 0.0135(10) 0.0233(12) 0.0038(9) 0.0025(9) -0.0013(8)
C26A 0.0227(11) 0.0188(11) 0.0253(12) 0.0057(9) 0.0011(9) -0.0033(9)
C27A 0.0185(11) 0.0250(12) 0.0346(14) 0.0118(11) -0.0005(10) -0.0054(9)
C28A 0.0207(11) 0.0298(13) 0.0342(14) 0.0122(11) 0.0065(10) -0.0015(10)
C29A 0.0242(11) 0.0224(12) 0.0254(12) 0.0071(10) 0.0077(10) -0.0024(9)
C30A 0.0192(10) 0.0123(10) 0.0222(12) 0.0050(8) 0.0015(9) -0.0002(8)
N31A 0.0207(11) 0.0386(13) 0.0410(14) 0.0169(11) -0.0024(10) -0.0081(9)
O32A 0.0320(10) 0.0506(13) 0.0379(12) 0.0059(10) -0.0075(9) -0.0152(9)
O33A 0.0199(9) 0.0710(16) 0.0599(15) 0.0085(12) 0.0036(9) -0.0061(10)
O34A 0.0195(7) 0.0170(8) 0.0191(8) 0.0034(6) 0.0001(6) -0.0019(6)
O1B 0.0151(7) 0.0210(8) 0.0201(8) -0.0014(6) 0.0030(6) -0.0014(6)
C2B 0.0177(10) 0.0208(11) 0.0193(11) 0.0072(9) 0.0043(9) -0.0020(9)
C3B 0.0190(11) 0.0206(11) 0.0250(12) 0.0033(9) 0.0062(9) 0.0006(9)
C4B 0.0163(10) 0.0243(12) 0.0307(13) 0.0107(10) 0.0061(9) 0.0004(9)
C5B 0.0159(10) 0.0298(13) 0.0277(13) 0.0099(10) -0.0008(9) -0.0062(9)
C6B 0.0226(11) 0.0212(12) 0.0252(12) 0.0040(10) 0.0019(9) -0.0067(9)
C7B 0.0192(10) 0.0184(11) 0.0206(11) 0.0052(9) 0.0030(9) -0.0017(9)
N8B 0.0240(11) 0.0315(12) 0.0371(13) 0.0083(10) -0.0038(9) -0.0074(9)
O9B 0.0161(8) 0.0548(13) 0.0366(11) 0.0139(9) 0.0015(7) 0.0015(8)
O10B 0.0502(13) 0.0347(12) 0.0755(17) -0.0062(12) -0.0332(12) -0.0014(10)
C11B 0.0190(10) 0.0155(11) 0.0247(12) 0.0015(9) 0.0003(9) -0.0040(8)
N12B 0.0168(9) 0.0148(9) 0.0182(9) 0.0015(7) 0.0003(7) -0.0009(7)
C13B 0.0206(11) 0.0181(11) 0.0175(11) -0.0046(9) -0.0007(9) -0.0018(9)
C14B 0.0185(10) 0.0197(11) 0.0145(10) -0.0043(9) 0.0015(8) -0.0005(8)
C15B 0.0139(9) 0.0204(11) 0.0151(10) -0.0029(8) -0.0008(8) -0.0029(8)
N16B 0.0160(8) 0.0163(9) 0.0158(9) -0.0016(7) 0.0009(7) -0.0006(7)
C17B 0.0165(10) 0.0200(11) 0.0176(11) -0.0017(9) 0.0008(8) -0.0007(8)
C18B 0.0187(10) 0.0160(10) 0.0221(12) -0.0007(9) -0.0036(9) -0.0029(8)
C19B 0.0216(11) 0.0243(12) 0.0211(12) 0.0048(9) -0.0017(9) -0.0076(9)
C20B 0.0206(11) 0.0252(12) 0.0160(11) -0.0020(9) 0.0013(9) -0.0048(9)
C21B 0.0259(12) 0.0270(13) 0.0181(12) -0.0082(9) 0.0045(9) -0.0002(10)
C22B 0.0172(10) 0.0176(11) 0.0178(11) -0.0046(9) 0.0031(8) 0.0010(8)
N23B 0.0171(8) 0.0145(9) 0.0136(9) -0.0002(7) 0.0015(7) -0.0010(7)
C24B 0.0196(10) 0.0161(10) 0.0140(10) 0.0001(8) 0.0026(8) -0.0027(8)
C25B 0.0192(10) 0.0118(10) 0.0155(10) 0.0007(8) 0.0012(8) -0.0010(8)
C26B 0.0200(10) 0.0142(10) 0.0186(11) 0.0023(8) 0.0044(9) -0.0025(8)
C27B 0.0212(11) 0.0143(10) 0.0198(11) 0.0031(9) -0.0019(9) -0.0023(8)
C28B 0.0290(12) 0.0130(10) 0.0170(11) -0.0013(8) -0.0008(9) -0.0019(9)
C29B 0.0251(11) 0.0113(10) 0.0185(11) 0.0002(8) 0.0049(9) 0.0016(8)
C30B 0.0207(10) 0.0086(9) 0.0203(11) 0.0023(8) 0.0030(9) 0.0006(8)
N31B 0.0267(10) 0.0216(10) 0.0225(11) 0.0029(8) -0.0035(8) -0.0078(8)
O32B 0.0192(8) 0.0305(10) 0.0315(10) 0.0008(8) 0.0003(7) -0.0042(7)
O33B 0.0354(10) 0.0506(12) 0.0234(10) -0.0072(9) -0.0056(8) -0.0112(9)
O34B 0.0170(7) 0.0142(7) 0.0184(8) -0.0011(6) 0.0015(6) 0.0015(6)
Cl1C 0.0406(6) 0.0409(8) 0.0196(8) 0.0038(5) 0.0061(5) -0.0025(5)
O1C 0.054(4) 0.103(6) 0.064(6) 0.039(5) 0.006(4) -0.013(4)
O2C 0.119(6) 0.054(5) 0.026(3) -0.003(3) 0.023(4) -0.007(4)
O3C 0.050(3) 0.044(3) 0.042(3) 0.006(3) 0.010(3) -0.002(3)
O4C 0.087(4) 0.035(3) 0.055(4) -0.023(3) 0.013(3) -0.002(3)
Cl1' 0.0406(6) 0.0409(8) 0.0196(8) 0.0038(5) 0.0061(5) -0.0025(5)
O1C' 0.036(3) 0.075(5) 0.045(4) 0.003(4) -0.001(3) 0.020(3)
O2C' 0.086(5) 0.107(6) 0.027(4) 0.024(4) 0.014(3) -0.018(5)
O3C' 0.085(5) 0.031(3) 0.047(4) -0.020(3) 0.003(4) 0.000(3)
O4C' 0.047(4) 0.041(4) 0.031(3) -0.005(3) -0.003(3) -0.012(3)
Cl1" 0.0406(6) 0.0409(8) 0.0196(8) 0.0038(5) 0.0061(5) -0.0025(5)
O1C" 0.065(7) 0.120(9) 0.052(8) 0.001(8) -0.007(6) -0.046(7)
O2C" 0.093(7) 0.056(5) 0.073(7) -0.016(5) 0.008(6) 0.017(5)
O3C" 0.081(7) 0.051(6) 0.040(5) -0.016(5) 0.010(5) 0.008(5)
O4C" 0.060(6) 0.082(7) 0.039(5) -0.021(5) -0.011(5) -0.025(6)
O1E 0.0224(9) 0.0363(10) 0.0357(11) -0.0043(8) 0.0072(8) 0.0038(8)
N1F 0.0404(18) 0.0891(19) 0.0307(13) 0.0021(16) 0.0050(18) 0.0233(14)
C2F 0.0372(18) 0.0875(19) 0.0240(14) 0.0025(16) 0.0048(16) 0.0244(14)
C3F 0.044(2) 0.085(2) 0.0215(16) 0.005(2) 0.003(2) 0.0207(17)
N1F' 0.033(5) 0.088(4) 0.030(5) 0.003(5) 0.005(5) 0.023(5)
C2F' 0.0404(18) 0.0891(19) 0.0307(13) 0.0021(16) 0.0050(18) 0.0233(14)
C3F' 0.0372(18) 0.0875(19) 0.0240(14) 0.0025(16) 0.0048(16) 0.0244(14)
N1F" 0.044(6) 0.090(5) 0.025(5) 0.005(6) 0.006(5) 0.018(4)
C2F" 0.038(3) 0.087(3) 0.024(3) 0.003(3) 0.005(3) 0.022(3)
C3F" 0.039(3) 0.087(3) 0.025(3) 0.003(3) 0.005(3) 0.023(3)

loop_
_atom_type_symbol
_atom_type_description
_atom_type_scat_dispersion_real
_atom_type_scat_dispersion_imag
_atom_type_scat_source
C C 0.0033 0.0016 'International Tables Vol C Tables 4.2.6.8 and 6.1.1.4'
H H 0.0000 0.0000 'International Tables Vol C Tables 4.2.6.8 and 6.1.1.4'
N N 0.0061 0.0033 'International Tables Vol C Tables 4.2.6.8 and 6.1.1.4'
O O 0.0106 0.0060 'International Tables Vol C Tables 4.2.6.8 and 6.1.1.4'
Cl Cl 0.1484 0.1585 'International Tables Vol C Tables 4.2.6.8 and 6.1.1.4'
Fe Fe 0.3463 0.8444 'International Tables Vol C Tables 4.2.6.8 and 6.1.1.4'

loop_
_geom_angle_atom_site_label_1
_geom_angle_atom_site_label_2
_geom_angle_atom_site_label_3
_geom_angle
O1A Fe1 O34A 98.87(7)
O1A Fe1 O1 92.90(7)
O34A Fe1 O1 94.57(7)
O1A Fe1 N16A 92.16(7)
O34A Fe1 N16A 166.24(7)
O1 Fe1 N16A 93.06(7)
O1A Fe1 N23A 168.67(7)
O34A Fe1 N23A 89.74(7)
O1 Fe1 N23A 93.74(7)
N16A Fe1 N23A 78.34(7)
O1A Fe1 N12A 90.53(7)
O34A Fe1 N12A 84.16(7)
O1 Fe1 N12A 176.49(7)
N16A Fe1 N12A 87.55(7)
N23A Fe1 N12A 82.99(7)
O1B Fe2 O34B 92.57(7)
O1B Fe2 O1 98.98(7)
O34B Fe2 O1 94.82(7)
O1B Fe2 N12B 91.10(7)
O34B Fe2 N12B 173.91(7)
O1 Fe2 N12B 89.41(7)
O1B Fe2 N23B 171.45(7)
O34B Fe2 N23B 89.75(6)
O1 Fe2 N23B 89.01(7)
N12B Fe2 N23B 85.93(7)
O1B Fe2 N16B 90.88(7)
O34B Fe2 N16B 91.39(7)
O1 Fe2 N16B 168.08(7)
N12B Fe2 N16B 83.68(7)
N23B Fe2 N16B 80.84(7)
Fe1 O1 Fe2 140.06(9)
Fe1 O1 H1 113(2)
Fe2 O1 H1 105(2)
C2A O1A Fe1 126.39(14)
O1A C2A C3A 120.1(2)
O1A C2A C7A 120.8(2)
C3A C2A C7A 119.1(2)
C4A C3A C2A 120.8(2)
C4A C3A H3A 119.6
C2A C3A H3A 119.6
C3A C4A C5A 118.9(2)
C3A C4A H4A 120.5
C5A C4A H4A 120.5
C4A C5A C6A 121.7(2)
C4A C5A N8A 120.0(2)
C6A C5A N8A 118.2(2)
C7A C6A C5A 119.7(2)
C7A C6A H6A 120.1
C5A C6A H6A 120.1
C6A C7A C2A 119.7(2)
C6A C7A C11A 120.2(2)
C2A C7A C11A 120.1(2)
O9A N8A O10A 123.2(2)
O9A N8A C5A 118.1(2)
O10A N8A C5A 118.7(2)
N12A C11A C7A 111.69(18)
N12A C11A H11A 109.3
C7A C11A H11A 109.3
N12A C11A H11B 109.3
C7A C11A H11B 109.3
H11A C11A H11B 107.9
C13A N12A C11A 113.32(17)
C13A N12A Fe1 117.31(14)
C11A N12A Fe1 110.65(13)
C13A N12A H12A 104.7
C11A N12A H12A 104.7
Fe1 N12A H12A 104.7
N12A C13A C14A 112.76(18)
N12A C13A H13A 109.0
C14A C13A H13A 109.0
N12A C13A H13B 109.0
C14A C13A H13B 109.0
H13A C13A H13B 107.8
C15A C14A C21A 111.58(18)
C15A C14A C22A 111.18(18)
C21A C14A C22A 107.18(18)
C15A C14A C13A 108.96(18)
C21A C14A C13A 106.81(18)
C22A C14A C13A 111.06(18)
N16A C15A C20A 120.1(2)
N16A C15A C14A 116.60(19)
C20A C15A C14A 123.3(2)
C17A N16A C15A 119.0(2)
C17A N16A Fe1 117.57(16)
C15A N16A Fe1 123.04(15)
N16A C17A C18A 123.5(2)
N16A C17A H17A 118.2
C18A C17A H17A 118.2
C17A C18A C19A 117.9(2)
C17A C18A H18A 121.1
C19A C18A H18A 121.1
C18A C19A C20A 118.9(2)
C18A C19A H19A 120.6
C20A C19A H19A 120.6
C15A C20A C19A 120.7(2)
C15A C20A H20A 119.7
C19A C20A H20A 119.7
C14A C21A H21A 109.5
C14A C21A H21B 109.5
H21A C21A H21B 109.5
C14A C21A H21C 109.5
H21A C21A H21C 109.5
H21B C21A H21C 109.5
N23A C22A C14A 114.39(17)
N23A C22A H22A 108.7
C14A C22A H22A 108.7
N23A C22A H22B 108.7
C14A C22A H22B 108.7
H22A C22A H22B 107.6
C22A N23A C24A 112.58(17)
C22A N23A Fe1 117.18(13)
C24A N23A Fe1 111.77(13)
C22A N23A H23A 104.6
C24A N23A H23A 104.6
Fe1 N23A H23A 104.6
N23A C24A C25A 113.39(18)
N23A C24A H24A 108.9
C25A C24A H24A 108.9
N23A C24A H24B 108.9
C25A C24A H24B 108.9
H24A C24A H24B 107.7
C26A C25A C30A 119.1(2)
C26A C25A C24A 120.9(2)
C30A C25A C24A 119.8(2)
C27A C26A C25A 119.9(2)
C27A C26A H26A 120.0
C25A C26A H26A 120.0
C26A C27A C28A 121.9(2)
C26A C27A N31A 118.9(2)
C28A C27A N31A 119.2(2)
C29A C28A C27A 118.8(2)
C29A C28A H28A 120.6
C27A C28A H28A 120.6
C28A C29A C30A 120.9(2)
C28A C29A H29A 119.5
C30A C29A H29A 119.5
O34A C30A C29A 120.6(2)
O34A C30A C25A 119.9(2)
C29A C30A C25A 119.4(2)
O32A N31A O33A 123.0(2)
O32A N31A C27A 118.9(2)
O33A N31A C27A 118.0(3)
C30A O34A Fe1 127.22(14)
C2B O1B Fe2 125.96(14)
O1B C2B C3B 119.2(2)
O1B C2B C7B 120.7(2)
C3B C2B C7B 120.0(2)
C4B C3B C2B 120.3(2)
C4B C3B H3B 119.8
C2B C3B H3B 119.8
C3B C4B C5B 118.9(2)
C3B C4B H4B 120.6
C5B C4B H4B 120.6
C4B C5B C6B 122.4(2)
C4B C5B N8B 118.4(2)
C6B C5B N8B 119.2(2)
C7B C6B C5B 119.2(2)
C7B C6B H6B 120.4
C5B C6B H6B 120.4
C6B C7B C2B 119.1(2)
C6B C7B C11B 121.4(2)
C2B C7B C11B 119.3(2)
O10B N8B O9B 122.7(2)
O10B N8B C5B 118.6(2)
O9B N8B C5B 118.7(2)
N12B C11B C7B 113.50(18)
N12B C11B H11C 108.9
C7B C11B H11C 108.9
N12B C11B H11D 108.9
C7B C11B H11D 108.9
H11C C11B H11D 107.7
C13B N12B C11B 110.69(17)
C13B N12B Fe2 117.57(13)
C11B N12B Fe2 111.43(14)
C13B N12B H12B 105.4
C11B N12B H12B 105.4
Fe2 N12B H12B 105.4
N12B C13B C14B 114.02(17)
N12B C13B H13C 108.7
C14B C13B H13C 108.7
N12B C13B H13D 108.7
C14B C13B H13D 108.7
H13C C13B H13D 107.6
C15B C14B C21B 112.24(19)
C15B C14B C13B 108.52(18)
C21B C14B C13B 107.60(18)
C15B C14B C22B 111.30(17)
C21B C14B C22B 106.57(18)
C13B C14B C22B 110.55(18)
N16B C15B C20B 120.5(2)
N16B C15B C14B 115.68(19)
C20B C15B C14B 123.9(2)
C17B N16B C15B 119.28(19)
C17B N16B Fe2 116.72(15)
C15B N16B Fe2 121.64(15)
N16B C17B C18B 123.1(2)
N16B C17B H17B 118.4
C18B C17B H17B 118.4
C17B C18B C19B 117.7(2)
C17B C18B H18B 121.1
C19B C18B H18B 121.1
C20B C19B C18B 119.6(2)
C20B C19B H19B 120.2
C18B C19B H19B 120.2
C19B C20B C15B 119.7(2)
C19B C20B H20B 120.1
C15B C20B H20B 120.1
C14B C21B H21D 109.5
C14B C21B H21E 109.5
H21D C21B H21E 109.5
C14B C21B H21F 109.5
H21D C21B H21F 109.5
H21E C21B H21F 109.5
N23B C22B C14B 115.35(17)
N23B C22B H22C 108.4
C14B C22B H22C 108.4
N23B C22B H22D 108.4
C14B C22B H22D 108.4
H22C C22B H22D 107.5
C22B N23B C24B 112.38(17)
C22B N23B Fe2 115.61(13)
C24B N23B Fe2 111.15(13)
C22B N23B H23B 105.6
C24B N23B H23B 105.6
Fe2 N23B H23B 105.6
N23B C24B C25B 110.08(17)
N23B C24B H24C 109.6
C25B C24B H24C 109.6
N23B C24B H24D 109.6
C25B C24B H24D 109.6
H24C C24B H24D 108.2
C26B C25B C30B 119.8(2)
C26B C25B C24B 120.78(19)
C30B C25B C24B 119.38(19)
C25B C26B C27B 119.2(2)
C25B C26B H26B 120.4
C27B C26B H26B 120.4
C28B C27B C26B 122.2(2)
C28B C27B N31B 119.6(2)
C26B C27B N31B 118.2(2)
C29B C28B C27B 118.6(2)
C29B C28B H28B 120.7
C27B C28B H28B 120.7
C28B C29B C30B 121.0(2)
C28B C29B H29B 119.5
C30B C29B H29B 119.5
O34B C30B C29B 120.4(2)
O34B C30B C25B 120.5(2)
C29B C30B C25B 119.1(2)
O32B N31B O33B 123.5(2)
O32B N31B C27B 118.2(2)
O33B N31B C27B 118.3(2)
C30B O34B Fe2 124.93(13)
O4C Cl1C O2C 109.8(3)
O4C Cl1C O3C 110.4(3)
O2C Cl1C O3C 109.0(3)
O4C Cl1C O1C 108.9(4)
O2C Cl1C O1C 109.1(4)
O3C Cl1C O1C 109.5(3)
O2C' Cl1' O3C' 110.1(4)
O2C' Cl1' O1C' 109.7(4)
O3C' Cl1' O1C' 109.4(4)
O2C' Cl1' O4C' 109.4(4)
O3C' Cl1' O4C' 109.2(4)
O1C' Cl1' O4C' 109.0(4)
O2C" Cl1" O1C" 109.8(4)
O2C" Cl1" O3C" 109.5(4)
O1C" Cl1" O3C" 109.4(4)
O2C" Cl1" O4C" 109.6(4)
O1C" Cl1" O4C" 109.7(4)
O3C" Cl1" O4C" 108.8(4)
H1E1 O1E H1E2 96.1
N1F C2F C3F 178.6(9)
C2F C3F H3F1 109.2
C2F C3F H3F2 109.6
H3F1 C3F H3F2 109.5
C2F C3F H3F3 109.6
H3F1 C3F H3F3 109.5
H3F2 C3F H3F3 109.5
N1F' C2F' C3F' 169(3)
C2F' C3F' H3F4 109.1
C2F' C3F' H3F5 108.4
H3F4 C3F' H3F5 109.5
C2F' C3F' H3F6 110.9
H3F4 C3F' H3F6 109.5
H3F5 C3F' H3F6 109.5
N1F" C2F" C3F" 171(3)
C2F" C3F" H3F7 104.1
C2F" C3F" H3F8 111.1
H3F7 C3F" H3F8 109.5
C2F" C3F" H3F9 113.1
H3F7 C3F" H3F9 109.5
H3F8 C3F" H3F9 109.5

loop_
_geom_bond_atom_site_label_1
_geom_bond_atom_site_label_2
_geom_bond_distance
Fe1 O1A 1.9318(16)
Fe1 O34A 1.9554(16)
Fe1 O1 1.9688(16)
Fe1 N16A 2.1716(19)
Fe1 N23A 2.1720(19)
Fe1 N12A 2.1721(18)
Fe2 O1B 1.9131(15)
Fe2 O34B 1.9311(15)
Fe2 O1 2.0029(16)
Fe2 N12B 2.1687(19)
Fe2 N23B 2.1760(18)
Fe2 N16B 2.1988(19)
O1 H1 0.72(3)
O1A C2A 1.335(3)
C2A C3A 1.406(3)
C2A C7A 1.414(3)
C3A C4A 1.379(3)
C3A H3A 0.9500
C4A C5A 1.386(4)
C4A H4A 0.9500
C5A C6A 1.386(3)
C5A N8A 1.456(3)
C6A C7A 1.382(3)
C6A H6A 0.9500
C7A C11A 1.499(3)
N8A O9A 1.228(3)
N8A O10A 1.234(3)
C11A N12A 1.488(3)
C11A H11A 0.9900
C11A H11B 0.9900
N12A C13A 1.475(3)
N12A H12A 1.0000
C13A C14A 1.542(3)
C13A H13A 0.9900
C13A H13B 0.9900
C14A C15A 1.523(3)
C14A C21A 1.533(3)
C14A C22A 1.541(3)
C15A N16A 1.354(3)
C15A C20A 1.378(3)
N16A C17A 1.332(3)
C17A C18A 1.378(4)
C17A H17A 0.9500
C18A C19A 1.380(4)
C18A H18A 0.9500
C19A C20A 1.382(4)
C19A H19A 0.9500
C20A H20A 0.9500
C21A H21A 0.9800
C21A H21B 0.9800
C21A H21C 0.9800
C22A N23A 1.487(3)
C22A H22A 0.9900
C22A H22B 0.9900
N23A C24A 1.490(3)
N23A H23A 1.0000
C24A C25A 1.496(3)
C24A H24A 0.9900
C24A H24B 0.9900
C25A C26A 1.386(3)
C25A C30A 1.421(3)
C26A C27A 1.383(3)
C26A H26A 0.9500
C27A C28A 1.387(4)
C27A N31A 1.453(3)
C28A C29A 1.379(3)
C28A H28A 0.9500
C29A C30A 1.400(3)
C29A H29A 0.9500
C30A O34A 1.329(3)
N31A O32A 1.232(3)
N31A O33A 1.237(3)
O1B C2B 1.320(3)
C2B C3B 1.408(3)
C2B C7B 1.411(3)
C3B C4B 1.373(3)
C3B H3B 0.9500
C4B C5B 1.381(4)
C4B H4B 0.9500
C5B C6B 1.394(3)
C5B N8B 1.451(3)
C6B C7B 1.384(3)
C6B H6B 0.9500
C7B C11B 1.505(3)
N8B O10B 1.223(3)
N8B O9B 1.233(3)
C11B N12B 1.492(3)
C11B H11C 0.9900
C11B H11D 0.9900
N12B C13B 1.482(3)
N12B H12B 1.0000
C13B C14B 1.546(3)
C13B H13C 0.9900
C13B H13D 0.9900
C14B C15B 1.525(3)
C14B C21B 1.532(3)
C14B C22B 1.546(3)
C15B N16B 1.352(3)
C15B C20B 1.386(3)
N16B C17B 1.341(3)
C17B C18B 1.379(3)
C17B H17B 0.9500
C18B C19B 1.386(3)
C18B H18B 0.9500
C19B C20B 1.384(3)
C19B H19B 0.9500
C20B H20B 0.9500
C21B H21D 0.9800
C21B H21E 0.9800
C21B H21F 0.9800
C22B N23B 1.478(3)
C22B H22C 0.9900
C22B H22D 0.9900
N23B C24B 1.497(3)
N23B H23B 1.0000
C24B C25B 1.502(3)
C24B H24C 0.9900
C24B H24D 0.9900
C25B C26B 1.386(3)
C25B C30B 1.414(3)
C26B C27B 1.389(3)
C26B H26B 0.9500
C27B C28B 1.387(3)
C27B N31B 1.454(3)
C28B C29B 1.379(3)
C28B H28B 0.9500
C29B C30B 1.405(3)
C29B H29B 0.9500
C30B O34B 1.324(3)
N31B O32B 1.227(3)
N31B O33B 1.231(3)
Cl1C O4C 1.427(4)
Cl1C O2C 1.427(4)
Cl1C O3C 1.433(4)
Cl1C O1C 1.435(4)
Cl1' O2C' 1.426(4)
Cl1' O3C' 1.428(4)
Cl1' O1C' 1.430(4)
Cl1' O4C' 1.438(4)
Cl1" O2C" 1.428(4)
Cl1" O1C" 1.429(4)
Cl1" O3C" 1.430(4)
Cl1" O4C" 1.434(4)
O1E H1E1 0.9213
O1E H1E2 0.8997
N1F C2F 1.165(6)
C2F C3F 1.407(6)
C3F H3F1 0.9800
C3F H3F2 0.9800
C3F H3F3 0.9800
N1F' C2F' 1.168(8)
C2F' C3F' 1.412(8)
C3F' H3F4 0.9800
C3F' H3F5 0.9800
C3F' H3F6 0.9800
N1F" C2F" 1.167(8)
C2F" C3F" 1.410(8)
C3F" H3F7 0.9800
C3F" H3F8 0.9800
C3F" H3F9 0.9800

loop_
_geom_hbond_atom_site_label_D
_geom_hbond_atom_site_label_H
_geom_hbond_atom_site_label_A
_geom_hbond_distance_DH
_geom_hbond_distance_HA
_geom_hbond_distance_DA
_geom_hbond_angle_DHA
_geom_hbond_site_symmetry_A
O1 H1 O1E 0.72(3) 2.17(3) 2.872(2) 166(3) .
N12A H12A N1F' 1.00 1.98 2.84(2) 142.4 4_666
C18A H18A O9A 0.95 2.52 3.066(3) 116.8 3_556
N23A H23A O1E 1.00 2.02 2.933(3) 150.4 .
C24A H24A Cl1C 0.99 2.97 3.832(4) 145.6 4_566
C24A H24A O1C 0.99 2.49 3.464(8) 169.4 4_566
C24A H24A O3C 0.99 2.58 3.233(6) 123.2 4_566
C24A H24A Cl1' 0.99 2.98 3.803(4) 141.8 4_566
C24A H24A O3C' 0.99 2.61 3.428(7) 140.2 4_566
C24A H24A O1C" 0.99 2.52 3.501(12) 171.8 4_566
C29A H29A O10A 0.95 2.66 3.303(3) 125.9 3_656
C6B H6B O3C' 0.95 2.40 3.290(5) 155.0 1_455
C6B H6B O3C" 0.95 2.58 3.436(8) 150.0 1_455
C11B H11C O9A 0.99 2.45 3.109(3) 123.7 3_556
N12B H12B O1A 1.00 2.01 2.981(2) 162.9 .
C22B H22D O9B 0.99 2.28 3.264(3) 172.2 1_655
N23B H23B O34A 1.00 1.86 2.860(2) 175.4 .
C24B H24C N16B 0.99 2.63 3.188(3) 115.5 .
C24B H24C O32B 0.99 2.57 3.373(3) 138.4 3_666
C24B H24D O9B 0.99 2.66 3.518(3) 145.8 1_655
O1E H1E1 O33A 0.92 1.99 2.820(3) 148.5 1_455
O1E H1E2 O4C" 0.90 2.38 3.104(9) 138.1 4_566
C3F H3F2 O33B 0.98 2.59 3.131(8) 115.0 3_666

loop_
_geom_torsion_atom_site_label_1
_geom_torsion_atom_site_label_2
_geom_torsion_atom_site_label_3
_geom_torsion_atom_site_label_4
_geom_torsion
Fe1 O1A C2A C3A 137.13(19)
Fe1 O1A C2A C7A -42.7(3)
O1A C2A C3A C4A -179.9(2)
C7A C2A C3A C4A -0.1(3)
C2A C3A C4A C5A 0.5(4)
C3A C4A C5A C6A -0.8(4)
C3A C4A C5A N8A 177.7(2)
C4A C5A C6A C7A 0.5(4)
N8A C5A C6A C7A -178.0(2)
C5A C6A C7A C2A -0.1(3)
C5A C6A C7A C11A -179.0(2)
O1A C2A C7A C6A 179.7(2)
C3A C2A C7A C6A -0.1(3)
O1A C2A C7A C11A -1.4(3)
C3A C2A C7A C11A 178.8(2)
C4A C5A N8A O9A -0.1(3)
C6A C5A N8A O9A 178.4(2)
C4A C5A N8A O10A -179.5(2)
C6A C5A N8A O10A -0.9(3)
C6A C7A C11A N12A -122.8(2)
C2A C7A C11A N12A 58.3(3)
C7A C11A N12A C13A 71.2(2)
C7A C11A N12A Fe1 -63.0(2)
C11A N12A C13A C14A -165.61(18)
Fe1 N12A C13A C14A -34.7(2)
N12A C13A C14A C15A 82.4(2)
N12A C13A C14A C21A -156.91(19)
N12A C13A C14A C22A -40.4(2)
C21A C14A C15A N16A -173.9(2)
C22A C14A C15A N16A 66.5(3)
C13A C14A C15A N16A -56.2(3)
C21A C14A C15A C20A 3.4(3)
C22A C14A C15A C20A -116.2(2)
C13A C14A C15A C20A 121.0(2)
C20A C15A N16A C17A 0.2(3)
C14A C15A N16A C17A 177.5(2)
C20A C15A N16A Fe1 173.04(18)
C14A C15A N16A Fe1 -9.6(3)
C15A N16A C17A C18A 0.3(4)
Fe1 N16A C17A C18A -172.9(2)
N16A C17A C18A C19A -0.3(4)
C17A C18A C19A C20A -0.2(4)
N16A C15A C20A C19A -0.7(4)
C14A C15A C20A C19A -177.9(2)
C18A C19A C20A C15A 0.7(4)
C15A C14A C22A N23A -43.1(3)
C21A C14A C22A N23A -165.26(18)
C13A C14A C22A N23A 78.4(2)
C14A C22A N23A C24A -160.39(18)
C14A C22A N23A Fe1 -28.7(2)
C22A N23A C24A C25A 74.4(2)
Fe1 N23A C24A C25A -59.9(2)
N23A C24A C25A C26A -126.5(2)
N23A C24A C25A C30A 58.4(3)
C30A C25A C26A C27A -1.0(3)
C24A C25A C26A C27A -176.0(2)
C25A C26A C27A C28A -0.7(4)
C25A C26A C27A N31A 177.9(2)
C26A C27A C28A C29A 1.3(4)
N31A C27A C28A C29A -177.3(2)
C27A C28A C29A C30A -0.3(4)
C28A C29A C30A O34A 179.1(2)
C28A C29A C30A C25A -1.3(3)
C26A C25A C30A O34A -178.4(2)
C24A C25A C30A O34A -3.3(3)
C26A C25A C30A C29A 1.9(3)
C24A C25A C30A C29A 177.1(2)
C26A C27A N31A O32A -3.4(4)
C28A C27A N31A O32A 175.2(2)
C26A C27A N31A O33A 177.6(2)
C28A C27A N31A O33A -3.8(4)
C29A C30A O34A Fe1 136.26(18)
C25A C30A O34A Fe1 -43.4(3)
Fe2 O1B C2B C3B -137.09(18)
Fe2 O1B C2B C7B 43.9(3)
O1B C2B C3B C4B 178.3(2)
C7B C2B C3B C4B -2.7(3)
C2B C3B C4B C5B 1.0(3)
C3B C4B C5B C6B 1.1(4)
C3B C4B C5B N8B -176.9(2)
C4B C5B C6B C7B -1.4(4)
N8B C5B C6B C7B 176.6(2)
C5B C6B C7B C2B -0.4(3)
C5B C6B C7B C11B 174.6(2)
O1B C2B C7B C6B -178.7(2)
C3B C2B C7B C6B 2.4(3)
O1B C2B C7B C11B 6.3(3)
C3B C2B C7B C11B -172.7(2)
C4B C5B N8B O10B 175.6(2)
C6B C5B N8B O10B -2.4(4)
C4B C5B N8B O9B -2.5(3)
C6B C5B N8B O9B 179.5(2)
C6B C7B C11B N12B 125.2(2)
C2B C7B C11B N12B -59.8(3)
C7B C11B N12B C13B -76.9(2)
C7B C11B N12B Fe2 55.9(2)
C11B N12B C13B C14B 158.89(18)
Fe2 N12B C13B C14B 29.3(2)
N12B C13B C14B C15B -79.8(2)
N12B C13B C14B C21B 158.56(19)
N12B C13B C14B C22B 42.5(2)
C21B C14B C15B N16B 167.99(19)
C13B C14B C15B N16B 49.2(2)
C22B C14B C15B N16B -72.7(2)
C21B C14B C15B C20B -10.9(3)
C13B C14B C15B C20B -129.7(2)
C22B C14B C15B C20B 108.4(2)
C20B C15B N16B C17B 3.0(3)
C14B C15B N16B C17B -175.93(18)
C20B C15B N16B Fe2 -158.92(16)
C14B C15B N16B Fe2 22.1(2)
C15B N16B C17B C18B -2.5(3)
Fe2 N16B C17B C18B 160.35(17)
N16B C17B C18B C19B -0.6(3)
C17B C18B C19B C20B 3.1(3)
C18B C19B C20B C15B -2.6(3)
N16B C15B C20B C19B -0.5(3)
C14B C15B C20B C19B 178.4(2)
C15B C14B C22B N23B 39.9(3)
C21B C14B C22B N23B 162.62(19)
C13B C14B C22B N23B -80.7(2)
C14B C22B N23B C24B -96.8(2)
C14B C22B N23B Fe2 32.3(2)
C22B N23B C24B C25B -165.80(17)
Fe2 N23B C24B C25B 62.86(19)
N23B C24B C25B C26B 118.4(2)
N23B C24B C25B C30B -60.2(3)
C30B C25B C26B C27B -1.0(3)
C24B C25B C26B C27B -179.6(2)
C25B C26B C27B C28B 0.6(3)
C25B C26B C27B N31B 177.39(19)
C26B C27B C28B C29B -0.6(3)
N31B C27B C28B C29B -177.3(2)
C27B C28B C29B C30B 0.9(3)
C28B C29B C30B O34B 177.3(2)
C28B C29B C30B C25B -1.3(3)
C26B C25B C30B O34B -177.31(19)
C24B C25B C30B O34B 1.3(3)
C26B C25B C30B C29B 1.3(3)
C24B C25B C30B C29B 179.91(19)
C28B C27B N31B O32B 173.2(2)
C26B C27B N31B O32B -3.7(3)
C28B C27B N31B O33B -5.9(3)
C26B C27B N31B O33B 177.3(2)
C29B C30B O34B Fe2 -130.48(18)
C25B C30B O34B Fe2 48.1(3)

loop_
_platon_squeeze_void_nr
_platon_squeeze_void_average_x
_platon_squeeze_void_average_y
_platon_squeeze_void_average_z
_platon_squeeze_void_volume
_platon_squeeze_void_count_electrons
_platon_squeeze_void_content
1 -0.023 0.381 0.866 74 37 ' '
2 0.023 0.619 0.134 74 37 ' '
3 0.477 0.119 0.366 74 37 ' '
4 0.523 0.881 0.634 74 37 ' '
